data_4502307
loop_
_publ_author_name
'Demadis, Konstantinos D.'
'Papadaki, Maria'
'Aranda, Miguel A. G.'
'Cabeza, Aurelio'
'Olivera-Pastor, Pascual'
'Sanakis, Yiannis'

_publ_section_title
;
 Stepwise Topotactic Transformations (1D to 3D) in Copper
 Carboxyphosphonate Materials: Structural Correlations
;
_journal_issue 1
_journal_name_full 'Crystal Growth &amp; Design'
_journal_page_first 357
_journal_paper_doi 10.1021/cg900943x
_journal_volume 10
_journal_year 2010
_chemical_formula_sum 'C2 Cu O9 P'
_chemical_formula_weight 262.53
_chemical_name_systematic ' ?'
_space_group_IT_number 61
_symmetry_cell_setting orthorhombic
_symmetry_space_group_name_Hall '-P 2ac 2ab'
_symmetry_space_group_name_H-M 'P b c a'
_cell_angle_alpha 90.0
_cell_angle_beta 90.0
_cell_angle_gamma 90.0
_cell_formula_units_Z 8
_cell_length_a 8.640(4)
_cell_length_b 9.8981(30)
_cell_length_c 19.073(13)
_cell_volume 1631.1(14)
_pd_block_id 2009-06-04T19:13|CUHPAA_1D_2H2O_AT_phase2|A.Cabeza||
_pd_phase_name 'from D:/TRABAJO_LAB/HPAA/CuHPAA/Cu-HPAA-RGR209.CIF'
_cod_data_source_file cg900943x_si_002.cif
_cod_data_source_block CUHPAA_1D_2H2O_AT_phase_2
_cod_depositor_comments
;
The following automatic conversions were performed:

'_geom_bond_publ_flag' value 'N' changed to 'n' according to
/home/saulius/struct/CIF-dictionaries/cif_core.dic dictionary named
'cif_core.dic' version 2.4.2 from 2011-04-26 (28
times).

'_geom_angle_publ_flag' value 'N' changed to 'n' according
to /home/saulius/struct/CIF-dictionaries/cif_core.dic dictionary
named 'cif_core.dic' version 2.4.2 from 2011-04-26 (21 time).

Automatic conversion script
Id: cif_fix_values 1715 2011-07-08 13:25:40Z adriana 
;
_cod_original_cell_volume 1631.1(9)
_cod_database_code 4502307

loop_
_symmetry_equiv_pos_site_id
_symmetry_equiv_pos_as_xyz
1 +x,+y,+z
2 -x+1/2,+y+1/2,+z
3 +x,-y+1/2,+z+1/2
4 -x+1/2,-y,+z+1/2
-1 -x,-y,-z
-2 +x+1/2,-y+1/2,-z
-3 -x,+y+1/2,-z+1/2
-4 +x+1/2,+y,-z+1/2

loop_
_atom_site_type_symbol
_atom_site_label
_atom_site_fract_x
_atom_site_fract_y
_atom_site_fract_z
_atom_site_occupancy
_atom_site_thermal_displace_type
_atom_site_U_iso_or_equiv
_atom_site_symmetry_multiplicity
Cu Cu1 1.12942 0.14794 0.35146 1.0 Uiso 0.01576 8
P P1 0.80373 0.01399 0.35653 1.0 Uiso 0.01669 8
C C1 0.8444 0.026 0.26168 1.0 Uiso 0.0159 8
C C2 0.891 0.1697 0.24246 1.0 Uiso 0.0151 8
O O1 0.7118 -0.01073 0.22182 1.0 Uiso 0.0213 8
O O2 0.81411 0.2308 0.19513 1.0 Uiso 0.0173 8
O O3 1.00089 0.22468 0.27487 1.0 Uiso 0.0178 8
O O4 0.74 -0.12267 0.37318 1.0 Uiso 0.0245 8
O O5 0.6736 0.12007 0.3726 1.0 Uiso 0.0273 8
O O6 0.9538 0.05066 0.39423 1.0 Uiso 0.0232 8
O O7 1.2581 0.0957 0.43315 1.0 Uiso 0.0246 8
O O8 0.0717 0.3583 0.41525 1.0 Uiso 0.0292 8
O O9 0.4438 0.304 0.47415 1.0 Uiso 0.0408 8

loop_
_atom_type_symbol
_atom_type_number_in_cell
Cu 8.0
O 72.0
P 8.0
C 16.0

loop_
_geom_angle_atom_site_label_1
_geom_angle_atom_site_label_2
_geom_angle_atom_site_label_3
_geom_angle
_geom_angle_site_symmetry_1
_geom_angle_site_symmetry_3
_geom_angle_publ_flag
O2 Cu1 O3 87.854(33) -4_656 1_555 n
O2 Cu1 O6 174.9251(14) -4_656 1_555 n
O2 Cu1 O7 90.498(34) -4_656 1_555 n
O3 Cu1 O6 93.484(31) 1_555 1_555 n
O3 Cu1 O7 172.4485(29) 1_555 1_555 n
O6 Cu1 O7 88.796(32) 1_555 1_555 n
C1 P1 O4 109.664(5) 1_555 1_555 n
C1 P1 O5 106.541(6) 1_555 1_555 n
C1 P1 O6 106.532(27) 1_555 1_555 n
O4 P1 O5 107.473(24) 1_555 1_555 n
O4 P1 O6 115.344(15) 1_555 1_555 n
O5 P1 O6 110.954(24) 1_555 1_555 n
P1 C1 C2 110.256(6) 1_555 1_555 n
P1 C1 O1 110.728(28) 1_555 1_555 n
C2 C1 O1 108.845(16) 1_555 1_555 n
C1 C2 O2 118.437(14) 1_555 1_555 n
C1 C2 O3 119.057(18) 1_555 1_555 n
O2 C2 O3 122.482(21) 1_555 1_555 n
Cu1 O2 C2 122.397(19) -4_556 1_555 n
Cu1 O3 C2 128.211(19) 1_555 1_555 n
Cu1 O6 P1 125.053(32) 1_555 1_555 n

loop_
_geom_bond_atom_site_label_1
_geom_bond_atom_site_label_2
_geom_bond_distance
_geom_bond_site_symmetry_2
_geom_bond_publ_flag
Cu1 O1 2.2195(7) -4_555 n
Cu1 O2 2.0021(6) -4_555 n
Cu1 O3 1.9859(8) 1_555 n
Cu1 O6 1.9736(5) 1_555 n
Cu1 O7 1.9828(9) 1_555 n
Cu1 O8 2.4626(7) 1_655 n
P1 C1 1.8467(12) 1_555 n
P1 O4 1.4946(4) 1_555 n
P1 O5 1.5686(4) 1_555 n
P1 O6 1.5264(5) 1_555 n
C1 P1 1.8467(12) 1_555 n
C1 C2 1.5230(4) 1_555 n
C1 O1 1.4222(5) 1_555 n
C2 C1 1.5230(4) 1_555 n
C2 O2 1.2736(4) 1_555 n
C2 O3 1.2569(4) 1_555 n
O1 Cu1 2.2195(7) -4_455 n
O1 C1 1.4222(5) 1_555 n
O2 Cu1 2.0021(6) -4_455 n
O2 C2 1.2736(4) 1_555 n
O3 Cu1 1.9859(8) 1_555 n
O3 C2 1.2569(4) 1_555 n
O4 P1 1.4946(4) 1_555 n
O5 P1 1.5686(4) 1_555 n
O6 Cu1 1.9736(5) 1_555 n
O6 P1 1.5264(5) 1_555 n
O7 Cu1 1.9828(9) 1_555 n
O8 Cu1 2.4626(7) 1_455 n

loop_
_pd_block_diffractogram_id
2009-06-04T19:13|CUHPAA_1D_2H2O_AT_H_01|A.Cabeza|X'PERT
